data_7052678
loop_
_publ_author_name
'Man, Bradley Y.-W.'
'Bhadbhade, Mohan'
'Messerle, Barbara A.'

_publ_section_title
;
 Rhodium(i) complexes bearing N-donor ligands: catalytic activity
 towards intramolecular cyclization of alkynoic acids and ligand
 lability
;
_journal_issue 8
_journal_name_full 'New Journal of Chemistry'
_journal_page_first 1730
_journal_paper_doi 10.1039/c1nj20094a
_journal_volume 35
_journal_year 2011
_chemical_formula_sum 'C94.5 H57 B2 Cl F48 N12 O6 Rh2'
_chemical_formula_weight 2631.41
_chemical_name_systematic
;
?
;
_space_group_IT_number 14
_symmetry_cell_setting monoclinic
_symmetry_space_group_name_Hall '-P 2yn'
_symmetry_space_group_name_H-M 'P 1 21/n 1'
_atom_sites_solution_hydrogens geom
_atom_sites_solution_primary direct
_atom_sites_solution_secondary difmap
_audit_creation_method SHELXL-97
_cell_angle_alpha 90.00
_cell_angle_beta 97.565(3)
_cell_angle_gamma 90.00
_cell_formula_units_Z 4
_cell_length_a 12.7888(6)
_cell_length_b 36.1479(19)
_cell_length_c 22.5803(12)
_cell_measurement_reflns_used 2759
_cell_measurement_temperature 150(2)
_cell_measurement_theta_max 19.627
_cell_measurement_theta_min 2.847
_cell_volume 10347.8(9)
_computing_cell_refinement
;
APEX2(Bruker, 2007, Bruker AXS Inc.,Madison, USA)
;
_computing_data_collection
;
APEX2(Bruker, 2007, Bruker AXS Inc., Madison, USA)
;
_computing_data_reduction
;
APEX2(Bruker, 2007, Bruker AXS Inc., Madison, USA)
;
_computing_molecular_graphics 'SHELXTL-Plus. Sheldrick, G. M. (2008)'
_computing_structure_refinement 'SHELXL-97. Sheldrick, G. M. (2008)'
_computing_structure_solution 'SHELXS-97. Sheldrick, G. M. (2008)'
_diffrn_ambient_temperature 150(2)
_diffrn_measured_fraction_theta_full 0.912
_diffrn_measured_fraction_theta_max 0.912
_diffrn_measurement_device_type 'Bruker kappa APEXII CCD Area Detector'
_diffrn_measurement_method '\f scans, and \w scans with \k offsets'
_diffrn_radiation_monochromator graphite
_diffrn_radiation_source 'fine-focus sealed tube'
_diffrn_radiation_type MoK\a
_diffrn_radiation_wavelength 0.71073
_diffrn_reflns_av_R_equivalents 0.1331
_diffrn_reflns_av_sigmaI/netI 0.2168
_diffrn_reflns_limit_h_max 15
_diffrn_reflns_limit_h_min -13
_diffrn_reflns_limit_k_max 42
_diffrn_reflns_limit_k_min -41
_diffrn_reflns_limit_l_max 26
_diffrn_reflns_limit_l_min -18
_diffrn_reflns_number 41712
_diffrn_reflns_theta_full 25.00
_diffrn_reflns_theta_max 25.00
_diffrn_reflns_theta_min 1.90
_exptl_absorpt_coefficient_mu 0.491
_exptl_absorpt_correction_T_max 0.9854
_exptl_absorpt_correction_T_min 0.8568
_exptl_absorpt_correction_type multi-scan
_exptl_absorpt_process_details '(SADABS; Sheldrick, 2003)'
_exptl_crystal_colour Yellow
_exptl_crystal_density_diffrn 1.689
_exptl_crystal_density_method 'not measured'
_exptl_crystal_description 'Thin Plates'
_exptl_crystal_F_000 5220
_exptl_crystal_size_max 0.33
_exptl_crystal_size_mid 0.19
_exptl_crystal_size_min 0.03
_refine_diff_density_max 1.378
_refine_diff_density_min -0.757
_refine_diff_density_rms 0.120
_refine_ls_extinction_method none
_refine_ls_goodness_of_fit_ref 0.999
_refine_ls_hydrogen_treatment constr
_refine_ls_matrix_type full
_refine_ls_number_parameters 1665
_refine_ls_number_reflns 16615
_refine_ls_number_restraints 310
_refine_ls_restrained_S_all 0.999
_refine_ls_R_factor_all 0.2028
_refine_ls_R_factor_gt 0.0789
_refine_ls_shift/su_max 0.185
_refine_ls_shift/su_mean 0.004
_refine_ls_structure_factor_coef Fsqd
_refine_ls_weighting_details 'calc w=1/[\s^2^(Fo^2^)+(0.1000P)^2^+0.6719P] where P=(Fo^2^+2Fc^2^)/3'
_refine_ls_weighting_scheme calc
_refine_ls_wR_factor_gt 0.1696
_refine_ls_wR_factor_ref 0.2294
_reflns_number_gt 7312
_reflns_number_total 16615
_reflns_threshold_expression >2sigma(I)
_cod_data_source_file c1nj20094a.txt
_cod_data_source_block 7
_cod_depositor_comments
;
The following automatic conversions were performed:

'_symmetry_cell_setting' value 'Monoclinic' changed to 'monoclinic'
according to /home/saulius/struct/CIF-dictionaries/cif_core.dic
dictionary named 'cif_core.dic' version 2.4.1 from
2010-06-29.

'_exptl_absorpt_correction_type' value 'Multi-scan'
changed to 'multi-scan' according to
/home/saulius/struct/CIF-dictionaries/cif_core.dic dictionary named
'cif_core.dic' version 2.4.1 from 2010-06-29.

Automatic conversion script
Id: cif_fix_values 1715 2011-07-08 13:25:40Z adriana 
;
_cod_original_sg_symbol_H-M P2(1)/n
_cod_original_formula_sum 'C94.50 H57 B2 Cl F48 N12 O6 Rh2'
_cod_database_code 7052678

loop_
_symmetry_equiv_pos_as_xyz
'x, y, z'
'-x+1/2, y+1/2, -z+1/2'
'-x, -y, -z'
'x-1/2, -y-1/2, z-1/2'

loop_
_atom_site_label
_atom_site_type_symbol
_atom_site_fract_x
_atom_site_fract_y
_atom_site_fract_z
_atom_site_U_iso_or_equiv
_atom_site_adp_type
_atom_site_occupancy
_atom_site_symmetry_multiplicity
_atom_site_calc_flag
_atom_site_refinement_flags
_atom_site_disorder_assembly
_atom_site_disorder_group
Rh1A Rh 0.22970(6) 0.39639(2) 0.82670(4) 0.0283(3) Uani 1 1 d . A 1
C1A C 0.5031(8) 0.3784(3) 0.8118(5) 0.023(3) Uani 1 1 d . A 1
O1A O 0.5248(5) 0.36373(18) 0.7561(3) 0.0276(18) Uani 1 1 d . A 1
H1A H 0.5876 0.3685 0.7515 0.041 Uiso 1 1 calc R A 1
C11A C 0.4333(8) 0.3501(3) 0.8372(5) 0.028(3) Uani 1 1 d . A 1
N12A N 0.3367(6) 0.3555(2) 0.8528(4) 0.033(2) Uani 1 1 d . A 1
C13A C 0.3117(9) 0.3218(3) 0.8795(6) 0.046(4) Uani 1 1 d . A 1
H13A H 0.2484 0.3168 0.8958 0.055 Uiso 1 1 calc R A 1
C14A C 0.3910(9) 0.2985(3) 0.8781(6) 0.053(4) Uani 1 1 d . A 1
H14A H 0.3945 0.2740 0.8934 0.063 Uiso 1 1 calc R A 1
N15A N 0.4668(6) 0.3156(2) 0.8507(4) 0.034(3) Uani 1 1 d . A 1
C16A C 0.5613(9) 0.2963(3) 0.8369(6) 0.051(4) Uani 1 1 d . A 1
H16A H 0.5667 0.2988 0.7942 0.076 Uiso 1 1 calc R A 1
H16B H 0.5566 0.2700 0.8470 0.076 Uiso 1 1 calc R A 1
H16C H 0.6239 0.3071 0.8602 0.076 Uiso 1 1 calc R A 1
C21A C 0.4533(8) 0.4165(3) 0.8014(5) 0.023(3) Uani 1 1 d . A 1
N22A N 0.3536(6) 0.4252(2) 0.7977(4) 0.029(2) Uani 1 1 d . A 1
C23A C 0.3452(9) 0.4618(3) 0.7800(6) 0.043(3) Uani 1 1 d . A 1
H23A H 0.2816 0.4756 0.7728 0.052 Uiso 1 1 calc R A 1
C24A C 0.4421(8) 0.4745(3) 0.7748(5) 0.038(3) Uani 1 1 d . A 1
H24A H 0.4594 0.4989 0.7642 0.045 Uiso 1 1 calc R A 1
N25A N 0.5111(6) 0.4462(2) 0.7872(4) 0.031(2) Uani 1 1 d . A 1
C26A C 0.6254(7) 0.4493(3) 0.7865(5) 0.036(3) Uani 1 1 d . A 1
H26A H 0.6618 0.4465 0.8272 0.054 Uiso 1 1 calc R A 1
H26B H 0.6418 0.4736 0.7707 0.054 Uiso 1 1 calc R A 1
H26C H 0.6488 0.4298 0.7610 0.054 Uiso 1 1 calc R A 1
C31A C 0.6056(8) 0.3813(3) 0.8538(5) 0.023(3) Uani 1 1 d . A 1
N32A N 0.6993(6) 0.3729(2) 0.8391(4) 0.028(2) Uani 1 1 d . A 1
C33A C 0.7669(9) 0.3800(3) 0.8895(5) 0.030(3) Uani 1 1 d . A 1
H33A H 0.8411 0.3769 0.8926 0.036 Uiso 1 1 calc R A 1
C34A C 0.7164(8) 0.3921(3) 0.9343(5) 0.030(3) Uani 1 1 d . A 1
H34A H 0.7468 0.3986 0.9735 0.036 Uiso 1 1 calc R A 1
N35A N 0.6115(6) 0.3930(2) 0.9113(4) 0.027(2) Uani 1 1 d . A 1
C36A C 0.5285(8) 0.4050(3) 0.9449(6) 0.048(4) Uani 1 1 d . A 1
H36D H 0.4887 0.4252 0.9235 0.072 Uiso 1 1 calc R A 1
H36E H 0.5598 0.4138 0.9844 0.072 Uiso 1 1 calc R A 1
H36F H 0.4809 0.3843 0.9496 0.072 Uiso 1 1 calc R A 1
C2A C 0.1229(9) 0.3746(3) 0.8614(6) 0.045(4) Uani 1 1 d . A 1
O2A O 0.0588(6) 0.3622(2) 0.8852(4) 0.062(3) Uani 1 1 d . A 1
C3A C 0.1317(8) 0.4327(3) 0.8018(5) 0.032(3) Uani 1 1 d . A 1
O3A O 0.0729(6) 0.4558(2) 0.7855(4) 0.045(2) Uani 1 1 d . A 1
Rh1B Rh 1.17179(6) 0.35312(2) 0.69856(4) 0.0270(2) Uani 1 1 d . B 1
C1B C 0.8969(8) 0.3711(3) 0.7134(5) 0.021(2) Uani 1 1 d . B 1
O1B O 0.8737(5) 0.38626(17) 0.7676(3) 0.0233(17) Uani 1 1 d . B 1
H1B H 0.9267 0.3977 0.7844 0.035 Uiso 1 1 calc R B 1
C11B C 0.9663(7) 0.3985(3) 0.6851(4) 0.022(2) Uani 1 1 d . B 1
N12B N 1.0632(6) 0.3938(2) 0.6715(4) 0.026(2) Uani 1 1 d . B 1
C13B C 1.0888(8) 0.4261(3) 0.6445(5) 0.032(3) Uani 1 1 d . B 1
H13B H 1.1546 0.4310 0.6308 0.039 Uiso 1 1 calc R B 1
C14B C 1.0074(8) 0.4496(3) 0.6403(5) 0.035(3) Uani 1 1 d . B 1
H14B H 1.0036 0.4734 0.6225 0.042 Uiso 1 1 calc R B 1
N15B N 0.9302(6) 0.4322(2) 0.6673(4) 0.031(2) Uani 1 1 d . B 1
C16B C 0.8295(8) 0.4504(3) 0.6737(6) 0.051(4) Uani 1 1 d . B 1
H16D H 0.7726 0.4386 0.6470 0.076 Uiso 1 1 calc R B 1
H16E H 0.8336 0.4766 0.6634 0.076 Uiso 1 1 calc R B 1
H16F H 0.8152 0.4481 0.7152 0.076 Uiso 1 1 calc R B 1
C21B C 0.9478(7) 0.3333(3) 0.7264(5) 0.022(2) Uani 1 1 d . B 1
N22B N 1.0491(6) 0.3248(2) 0.7281(4) 0.032(2) Uani 1 1 d . B 1
C23B C 1.0564(9) 0.2880(3) 0.7468(6) 0.049(4) Uani 1 1 d . B 1
H23B H 1.1196 0.2739 0.7527 0.059 Uiso 1 1 calc R B 1
C24B C 0.9613(9) 0.2756(3) 0.7551(6) 0.049(4) Uani 1 1 d . B 1
H24B H 0.9448 0.2515 0.7680 0.059 Uiso 1 1 calc R B 1
N25B N 0.8919(6) 0.3040(2) 0.7418(4) 0.032(2) Uani 1 1 d . B 1
C26B C 0.7784(8) 0.3004(3) 0.7453(6) 0.044(4) Uani 1 1 d . B 1
H26D H 0.7567 0.3194 0.7721 0.066 Uiso 1 1 calc R B 1
H26E H 0.7640 0.2759 0.7607 0.066 Uiso 1 1 calc R B 1
H26F H 0.7390 0.3036 0.7054 0.066 Uiso 1 1 calc R B 1
C31B C 0.7933(8) 0.3658(3) 0.6715(5) 0.029(3) Uani 1 1 d . B 1
N32B N 0.7874(6) 0.3523(3) 0.6162(4) 0.041(3) Uani 1 1 d . B 1
C33B C 0.6850(9) 0.3531(4) 0.5938(6) 0.053(4) Uani 1 1 d . B 1
H33B H 0.6560 0.3459 0.5545 0.064 Uiso 1 1 calc R B 1
C34B C 0.6307(8) 0.3657(3) 0.6365(5) 0.031(3) Uani 1 1 d . B 1
H34B H 0.5561 0.3680 0.6329 0.037 Uiso 1 1 calc R B 1
N35B N 0.6987(6) 0.3747(2) 0.6857(4) 0.030(2) Uani 1 1 d . B 1
C36B C 0.8735(10) 0.3401(4) 0.5837(6) 0.076(5) Uani 1 1 d . B 1
H36A H 0.9155 0.3616 0.5747 0.114 Uiso 1 1 calc R B 1
H36B H 0.8440 0.3281 0.5463 0.114 Uiso 1 1 calc R B 1
H36C H 0.9186 0.3226 0.6084 0.114 Uiso 1 1 calc R B 1
C2B C 1.2670(9) 0.3162(3) 0.7215(6) 0.038(3) Uani 1 1 d . B 1
O2B O 1.3262(6) 0.2934(2) 0.7375(4) 0.055(3) Uani 1 1 d . B 1
C3B C 1.2794(9) 0.3758(3) 0.6661(6) 0.042(3) Uani 1 1 d . B 1
O3B O 1.3477(6) 0.3900(2) 0.6465(4) 0.059(3) Uani 1 1 d . B 1
B1A B 0.9695(8) 0.3780(3) 0.0909(6) 0.025(3) Uani 1 1 d . C 1
C51A C 1.0936(7) 0.3709(3) 0.0854(4) 0.020(2) Uani 1 1 d . C 1
C52A C 1.1657(7) 0.3997(3) 0.0826(5) 0.028(3) Uani 1 1 d . C 1
H52A H 1.1404 0.4245 0.0807 0.033 Uiso 1 1 calc R C 1
C53A C 1.2711(8) 0.3936(3) 0.0824(5) 0.032(3) Uani 1 1 d . C 1
C54A C 1.3129(8) 0.3578(3) 0.0857(5) 0.033(3) Uani 1 1 d . C 1
H54A H 1.3864 0.3537 0.0861 0.039 Uiso 1 1 calc R C 1
C55A C 1.2441(7) 0.3285(3) 0.0883(5) 0.030(3) Uani 1 1 d . C 1
C56A C 1.1367(7) 0.3345(3) 0.0890(5) 0.025(3) Uani 1 1 d . C 1
H56A H 1.0913 0.3140 0.0919 0.030 Uiso 1 1 calc R C 1
C57A C 1.3451(9) 0.4244(4) 0.0777(7) 0.051(4) Uani 1 1 d . C 1
F1A F 1.4407(5) 0.4195(2) 0.1059(5) 0.112(4) Uani 1 1 d . C 1
F2A F 1.3122(4) 0.45699(17) 0.0939(3) 0.0437(18) Uani 1 1 d . C 1
F3A F 1.3587(8) 0.4299(2) 0.0199(4) 0.104(4) Uani 1 1 d . C 1
C58A C 1.2867(10) 0.2902(3) 0.0902(7) 0.050(4) Uani 1 1 d . C 1
F4A F 1.3133(6) 0.2804(2) 0.0365(4) 0.081(3) Uani 1 1 d . C 1
F5A F 1.3769(5) 0.28689(18) 0.1266(4) 0.072(3) Uani 1 1 d . C 1
F6A F 1.2232(5) 0.26516(17) 0.1052(4) 0.078(3) Uani 1 1 d . C 1
C61A C 0.9584(7) 0.3790(3) 0.1620(5) 0.026(3) Uani 1 1 d . C 1
C62A C 0.9818(7) 0.4114(3) 0.1960(5) 0.031(3) Uani 1 1 d . C 1
H62A H 1.0011 0.4331 0.1764 0.038 Uiso 1 1 calc R C 1
C63A C 0.9776(8) 0.4126(3) 0.2573(6) 0.037(3) Uani 1 1 d . C 1
C64A C 0.9552(9) 0.3812(3) 0.2872(5) 0.041(3) Uani 1 1 d . C 1
H64A H 0.9536 0.3816 0.3291 0.050 Uiso 1 1 calc R C 1
C65A C 0.9348(8) 0.3484(3) 0.2548(6) 0.037(3) Uani 1 1 d . C 1
C66A C 0.9372(7) 0.3477(3) 0.1943(5) 0.026(3) Uani 1 1 d . C 1
H66A H 0.9239 0.3249 0.1737 0.031 Uiso 1 1 calc R C 1
C67A C 0.9995(6) 0.44764(18) 0.2919(3) 0.075(2) Uani 1 1 d DU C 1
F7A F 1.0196(10) 0.4763(4) 0.2581(6) 0.073(3) Uani 0.50 1 d PDU C 1
F8A F 0.9239(8) 0.4576(4) 0.3234(5) 0.075(3) Uani 0.50 1 d PDU C 1
F9A F 1.0867(8) 0.4425(4) 0.3310(5) 0.080(3) Uani 0.50 1 d PDU C 1
F7' F 1.0584(9) 0.4719(4) 0.2670(6) 0.074(3) Uani 0.50 1 d PDU D 2
F8' F 0.9043(6) 0.4636(4) 0.2910(6) 0.075(3) Uani 0.50 1 d PDU E 2
F9' F 1.0388(10) 0.4448(4) 0.3493(4) 0.077(3) Uani 0.50 1 d PDU F 2
C68A C 0.9062(6) 0.31454(18) 0.2881(3) 0.068(2) Uani 1 1 d DU . .
F10A F 0.9727(9) 0.3129(4) 0.3391(4) 0.074(3) Uani 0.50 1 d PDU C 1
F11A F 0.8098(7) 0.3164(4) 0.3041(6) 0.070(3) Uani 0.50 1 d PDU C 1
F12A F 0.9147(10) 0.2829(3) 0.2598(6) 0.067(3) Uani 0.50 1 d PDU C 1
F10' F 0.9187(10) 0.3147(4) 0.3474(3) 0.067(3) Uani 0.50 1 d PDU C 2
F11' F 0.8046(6) 0.3064(4) 0.2703(5) 0.075(3) Uani 0.50 1 d PDU C 2
F12' F 0.9606(9) 0.2856(3) 0.2713(6) 0.066(3) Uani 0.50 1 d PDU C 2
C71A C 0.8902(7) 0.3462(2) 0.0568(5) 0.022(3) Uani 1 1 d . . .
C72A C 0.7897(8) 0.3421(3) 0.0713(5) 0.026(3) Uani 1 1 d . C .
H72A H 0.7695 0.3559 0.1039 0.031 Uiso 1 1 calc R . .
C73A C 0.7181(7) 0.3188(3) 0.0402(5) 0.031(3) Uani 1 1 d . . .
C74A C 0.7421(8) 0.2978(3) -0.0085(6) 0.036(3) Uani 1 1 d . C .
H74A H 0.6915 0.2821 -0.0305 0.043 Uiso 1 1 calc R . .
C75A C 0.8441(8) 0.3012(3) -0.0228(5) 0.028(3) Uani 1 1 d . . .
C76A C 0.9143(8) 0.3252(3) 0.0081(5) 0.025(3) Uani 1 1 d . C .
H76A H 0.9823 0.3277 -0.0040 0.030 Uiso 1 1 calc R . .
C77A C 0.6068(10) 0.3158(4) 0.0560(7) 0.050(4) Uani 1 1 d . C .
C78A C 0.8737(6) 0.27984(19) -0.0749(3) 0.0557(19) Uani 1 1 d DU C .
F13A F 0.5738(5) 0.3462(2) 0.0779(4) 0.079(3) Uani 1 1 d . . .
F14A F 0.6034(6) 0.2905(2) 0.0992(4) 0.083(3) Uani 1 1 d . . .
F15A F 0.5365(6) 0.3045(3) 0.0128(5) 0.107(4) Uani 1 1 d . . .
F16A F 0.9458(9) 0.2548(3) -0.0555(5) 0.060(2) Uani 0.50 1 d PDU C 1
F17A F 0.7902(7) 0.2614(3) -0.1019(5) 0.056(2) Uani 0.50 1 d PDU C 1
F18A F 0.9105(10) 0.3004(3) -0.1157(5) 0.057(2) Uani 0.50 1 d PDU C 1
F16' F 0.8717(10) 0.2433(2) -0.0673(5) 0.058(2) Uani 0.50 1 d PDU C 2
F17' F 0.8120(9) 0.2871(3) -0.1260(4) 0.063(3) Uani 0.50 1 d PDU C 2
F18' F 0.9725(7) 0.2875(3) -0.0860(6) 0.060(2) Uani 0.50 1 d PDU C 2
C81A C 0.9233(7) 0.4160(3) 0.0572(5) 0.021(2) Uani 1 1 d . . .
C82A C 0.8396(8) 0.4355(3) 0.0771(5) 0.025(3) Uani 1 1 d . C .
H82A H 0.8149 0.4283 0.1133 0.030 Uiso 1 1 calc R . .
C83A C 0.7928(7) 0.4649(3) 0.0453(5) 0.028(3) Uani 1 1 d . . .
C84A C 0.8253(8) 0.4768(3) -0.0071(5) 0.030(3) Uani 1 1 d . C .
H84A H 0.7921 0.4971 -0.0286 0.036 Uiso 1 1 calc R . .
C85A C 0.9083(7) 0.4580(3) -0.0278(5) 0.022(2) Uani 1 1 d . . .
C86A C 0.9551(7) 0.4280(3) 0.0042(5) 0.022(2) Uani 1 1 d . C .
H86A H 1.0110 0.4154 -0.0110 0.026 Uiso 1 1 calc R . .
C87A C 0.6973(5) 0.4841(3) 0.0674(4) 0.067(2) Uani 1 1 d DU C .
F19A F 0.6463(10) 0.4621(3) 0.1015(5) 0.066(3) Uani 0.50 1 d PDU C 1
F20A F 0.7283(12) 0.5134(3) 0.0975(6) 0.070(3) Uani 0.50 1 d PDU C 1
F21A F 0.6267(9) 0.4938(4) 0.0210(5) 0.069(3) Uani 0.50 1 d PDU C 1
F19' F 0.6815(10) 0.4737(4) 0.1220(4) 0.070(3) Uani 0.50 1 d PDU C 2
F20' F 0.7150(12) 0.5217(3) 0.0724(6) 0.067(3) Uani 0.50 1 d PDU C 2
F21' F 0.6055(8) 0.4812(4) 0.0326(5) 0.069(3) Uani 0.50 1 d PDU C 2
C88A C 0.9429(8) 0.4696(3) -0.0855(5) 0.0421(17) Uani 1 1 d DU C .
F22A F 0.9148(10) 0.5037(3) -0.1022(8) 0.045(2) Uani 0.50 1 d PDU C 1
F23A F 0.9106(10) 0.4468(3) -0.1309(7) 0.045(2) Uani 0.50 1 d PDU C 1
F24A F 1.0501(8) 0.4686(3) -0.0828(8) 0.043(2) Uani 0.50 1 d PDU C 1
F22' F 0.9518(10) 0.5061(3) -0.0908(9) 0.042(2) Uani 0.50 1 d PDU C 2
F23' F 0.8754(10) 0.4583(4) -0.1322(7) 0.043(2) Uani 0.50 1 d PDU C 2
F24' F 1.0364(9) 0.4552(3) -0.0922(8) 0.045(2) Uani 0.50 1 d PDU C 2
B1B B 0.4030(8) 0.3738(3) 0.4526(6) 0.019(3) Uani 1 1 d . . .
C51B C 0.3467(7) 0.3753(3) 0.3841(5) 0.021(2) Uani 1 1 d . . .
C52B C 0.3055(7) 0.3438(3) 0.3539(5) 0.024(3) Uani 1 1 d . . .
H52B H 0.3074 0.3210 0.3750 0.028 Uiso 1 1 calc R . .
C53B C 0.2619(7) 0.3443(2) 0.2945(5) 0.022(3) Uani 1 1 d . . .
C54B C 0.2572(7) 0.3772(3) 0.2614(5) 0.025(3) Uani 1 1 d . . .
H54B H 0.2271 0.3778 0.2207 0.030 Uiso 1 1 calc R . .
C55B C 0.2978(8) 0.4087(3) 0.2902(5) 0.021(2) Uani 1 1 d . . .
C56B C 0.3418(7) 0.4074(3) 0.3499(5) 0.023(3) Uani 1 1 d . . .
H56B H 0.3701 0.4295 0.3682 0.028 Uiso 1 1 calc R . .
C57B C 0.2221(10) 0.3092(3) 0.2646(6) 0.039(3) Uani 1 1 d . . .
C58B C 0.3007(10) 0.4439(3) 0.2556(6) 0.038(3) Uani 1 1 d . . .
F1B F 0.1815(7) 0.28659(19) 0.3016(4) 0.082(3) Uani 1 1 d . . .
F2B F 0.3020(6) 0.2904(2) 0.2467(4) 0.091(3) Uani 1 1 d . . .
F3B F 0.1512(5) 0.31322(16) 0.2179(3) 0.0491(19) Uani 1 1 d . . .
F4B F 0.2288(5) 0.44641(16) 0.2088(3) 0.0490(19) Uani 1 1 d . . .
F5B F 0.3948(5) 0.44932(17) 0.2368(3) 0.060(2) Uani 1 1 d . . .
F6B F 0.2881(5) 0.47398(16) 0.2902(3) 0.053(2) Uani 1 1 d . . .
C61B C 0.5276(7) 0.3648(3) 0.4463(5) 0.022(3) Uani 1 1 d . . .
C62B C 0.5590(7) 0.3287(2) 0.4367(4) 0.019(2) Uani 1 1 d . . .
H62B H 0.5084 0.3094 0.4357 0.023 Uiso 1 1 calc R . .
C63B C 0.6621(7) 0.3200(3) 0.4286(5) 0.025(3) Uani 1 1 d . . .
C64B C 0.7388(8) 0.3474(3) 0.4304(5) 0.036(3) Uani 1 1 d . . .
H64B H 0.8100 0.3416 0.4265 0.043 Uiso 1 1 calc R . .
C65B C 0.7079(7) 0.3834(3) 0.4381(5) 0.025(3) Uani 1 1 d . . .
C66B C 0.6042(7) 0.3918(3) 0.4454(5) 0.025(3) Uani 1 1 d . . .
H66B H 0.5852 0.4169 0.4499 0.030 Uiso 1 1 calc R . .
C67B C 0.6915(9) 0.2805(3) 0.4203(6) 0.038(3) Uani 1 1 d . . .
C68B C 0.7859(10) 0.4134(4) 0.4436(8) 0.057(4) Uani 1 1 d . . .
F7B F 0.6513(5) 0.25808(17) 0.4563(4) 0.066(3) Uani 1 1 d . . .
F8B F 0.6572(7) 0.26823(19) 0.3657(4) 0.084(3) Uani 1 1 d . . .
F9B F 0.7949(5) 0.27493(17) 0.4298(4) 0.074(3) Uani 1 1 d . . .
F10B F 0.8807(5) 0.40300(18) 0.4307(4) 0.071(3) Uani 1 1 d . . .
F11B F 0.7586(6) 0.4405(2) 0.4005(5) 0.092(3) Uani 1 1 d . . .
F12B F 0.7948(7) 0.4313(3) 0.4918(5) 0.129(5) Uani 1 1 d . . .
C71B C 0.3820(8) 0.4121(2) 0.4874(5) 0.023(3) Uani 1 1 d . . .
C72B C 0.4549(7) 0.4293(2) 0.5308(5) 0.024(3) Uani 1 1 d . . .
H72B H 0.5239 0.4192 0.5391 0.029 Uiso 1 1 calc R . .
C73B C 0.4295(7) 0.4603(2) 0.5622(5) 0.022(3) Uani 1 1 d . . .
C74B C 0.3282(7) 0.4754(3) 0.5519(5) 0.024(3) Uani 1 1 d . . .
H74B H 0.3104 0.4968 0.5728 0.028 Uiso 1 1 calc R . .
C75B C 0.2550(7) 0.4585(3) 0.5107(5) 0.025(3) Uani 1 1 d . . .
C76B C 0.2811(7) 0.4284(2) 0.4790(5) 0.023(3) Uani 1 1 d . . .
H76B H 0.2287 0.4180 0.4501 0.028 Uiso 1 1 calc R . .
C77B C 0.5138(9) 0.4786(3) 0.6051(6) 0.034(3) Uani 1 1 d . . .
C78B C 0.1465(8) 0.4749(3) 0.4963(6) 0.030(3) Uani 1 1 d . . .
F13B F 0.5990(5) 0.4867(2) 0.5818(4) 0.079(3) Uani 1 1 d . . .
F14B F 0.4823(5) 0.50820(19) 0.6300(4) 0.071(3) Uani 1 1 d . . .
F15B F 0.5471(6) 0.4557(2) 0.6496(4) 0.066(2) Uani 1 1 d . . .
F16B F 0.1187(4) 0.49332(16) 0.5432(3) 0.0396(17) Uani 1 1 d . . .
F17B F 0.0735(4) 0.44838(16) 0.4848(3) 0.053(2) Uani 1 1 d . . .
F18B F 0.1371(5) 0.49741(18) 0.4510(3) 0.0466(18) Uani 1 1 d . . .
C81B C 0.3504(7) 0.3412(2) 0.4910(5) 0.017(2) Uani 1 1 d . . .
C82B C 0.2399(7) 0.3346(3) 0.4828(5) 0.029(3) Uani 1 1 d . . .
H82B H 0.1966 0.3488 0.4538 0.035 Uiso 1 1 calc R . .
C83B C 0.1933(8) 0.3086(3) 0.5148(5) 0.030(3) Uani 1 1 d . . .
C84B C 0.2546(9) 0.2884(3) 0.5584(6) 0.036(3) Uani 1 1 d . . .
H84B H 0.2226 0.2707 0.5815 0.044 Uiso 1 1 calc R . .
C85B C 0.3614(8) 0.2940(2) 0.5683(5) 0.025(3) Uani 1 1 d . . .
C86B C 0.4086(7) 0.3206(2) 0.5347(4) 0.019(2) Uani 1 1 d . . .
H86B H 0.4827 0.3244 0.5424 0.023 Uiso 1 1 calc R . .
C87B C 0.0796(9) 0.3016(3) 0.5016(7) 0.048(4) Uani 1 1 d . . .
C88B C 0.4313(10) 0.2713(3) 0.6115(6) 0.042(3) Uani 1 1 d . . .
F19B F 0.5080(6) 0.25380(19) 0.5858(3) 0.065(2) Uani 1 1 d . . .
F20B F 0.4827(5) 0.29118(18) 0.6558(3) 0.055(2) Uani 1 1 d . . .
F21B F 0.3814(6) 0.24499(17) 0.6379(3) 0.058(2) Uani 1 1 d . . .
F22B F 0.0380(5) 0.28698(18) 0.5470(4) 0.062(2) Uani 1 1 d . . .
F23B F 0.0237(5) 0.33178(17) 0.4845(4) 0.058(2) Uani 1 1 d . . .
F24B F 0.0585(5) 0.2771(2) 0.4556(4) 0.063(2) Uani 1 1 d . . .
C1AB C 0.594(2) 0.3787(5) 0.2776(6) 0.084(10) Uani 0.50 1 d PDU . .
Cl1A Cl 0.5323(14) 0.3467(4) 0.2285(7) 0.073(6) Uani 0.25 1 d PD G 1
Cl1B Cl 0.660(2) 0.4137(5) 0.2472(10) 0.107(10) Uani 0.25 1 d PDU G 1
Cl2A Cl 0.5438(14) 0.3361(4) 0.2549(9) 0.149(14) Uani 0.25 1 d PD G 2
Cl2B Cl 0.6627(15) 0.4017(5) 0.2284(9) 0.103(9) Uani 0.25 1 d PD G 2

loop_
_atom_site_aniso_label
_atom_site_aniso_U_11
_atom_site_aniso_U_22
_atom_site_aniso_U_33
_atom_site_aniso_U_23
_atom_site_aniso_U_13
_atom_site_aniso_U_12
Rh1A 0.0237(5) 0.0311(5) 0.0308(6) -0.0008(4) 0.0059(4) -0.0028(4)
C1A 0.030(6) 0.021(6) 0.018(7) 0.001(5) 0.002(5) -0.013(5)
O1A 0.019(4) 0.035(4) 0.029(5) -0.005(4) 0.003(3) -0.005(3)
C11A 0.022(6) 0.035(6) 0.028(8) 0.008(6) 0.001(5) -0.001(5)
N12A 0.034(5) 0.031(5) 0.036(7) 0.011(5) 0.008(5) -0.003(4)
C13A 0.029(7) 0.045(7) 0.068(10) 0.028(7) 0.027(7) -0.009(6)
C14A 0.033(7) 0.037(7) 0.087(12) 0.038(7) 0.006(7) -0.010(6)
N15A 0.021(5) 0.023(5) 0.059(8) 0.019(5) 0.005(5) 0.000(4)
C16A 0.041(7) 0.021(6) 0.091(12) 0.024(7) 0.010(8) -0.002(5)
C21A 0.029(6) 0.018(6) 0.022(7) 0.000(5) 0.007(5) -0.007(4)
N22A 0.027(5) 0.026(5) 0.035(7) -0.003(4) 0.006(5) -0.005(4)
C23A 0.041(7) 0.027(7) 0.064(10) 0.006(6) 0.016(7) 0.012(5)
C24A 0.037(7) 0.016(6) 0.063(10) 0.011(6) 0.017(7) -0.001(5)
N25A 0.026(5) 0.020(5) 0.049(7) 0.008(4) 0.014(5) -0.002(4)
C26A 0.029(6) 0.034(7) 0.044(9) 0.018(6) 0.003(6) -0.010(5)
C31A 0.028(6) 0.020(6) 0.018(8) -0.004(5) -0.007(5) -0.008(4)
N32A 0.019(5) 0.029(5) 0.034(7) -0.002(5) 0.001(5) -0.006(4)
C33A 0.037(7) 0.030(6) 0.022(8) -0.004(5) 0.000(6) -0.008(5)
C34A 0.041(7) 0.030(6) 0.014(8) 0.003(5) -0.010(6) -0.016(5)
N35A 0.023(5) 0.024(5) 0.034(7) -0.002(5) 0.006(5) -0.002(4)
C36A 0.037(7) 0.066(9) 0.041(9) -0.027(7) 0.009(7) -0.009(6)
C2A 0.039(7) 0.043(8) 0.055(10) -0.003(7) 0.019(7) 0.000(6)
O2A 0.035(5) 0.078(7) 0.076(8) 0.023(5) 0.024(5) 0.001(4)
C3A 0.025(6) 0.047(8) 0.024(8) -0.006(6) 0.005(6) -0.013(5)
O3A 0.032(5) 0.058(6) 0.044(6) -0.001(5) 0.003(4) 0.016(4)
Rh1B 0.0195(4) 0.0279(5) 0.0328(6) 0.0004(4) 0.0003(4) 0.0032(4)
C1B 0.028(6) 0.020(5) 0.013(7) -0.009(5) -0.002(5) -0.005(4)
O1B 0.024(4) 0.025(4) 0.018(5) -0.007(3) -0.005(3) -0.009(3)
C11B 0.019(5) 0.028(6) 0.017(7) 0.011(5) -0.004(5) -0.007(5)
N12B 0.023(5) 0.029(5) 0.026(6) 0.007(4) 0.004(4) 0.000(4)
C13B 0.024(6) 0.030(6) 0.043(9) 0.021(6) 0.006(6) 0.002(5)
C14B 0.026(6) 0.048(7) 0.031(8) 0.021(6) -0.002(6) -0.008(5)
N15B 0.021(5) 0.036(6) 0.037(7) 0.007(5) 0.004(5) -0.004(4)
C16B 0.018(6) 0.029(7) 0.105(13) 0.028(7) 0.008(7) 0.013(5)
C21B 0.013(5) 0.028(6) 0.021(7) -0.002(5) -0.008(5) 0.004(4)
N22B 0.029(5) 0.029(5) 0.037(7) 0.006(5) 0.000(5) 0.004(4)
C23B 0.039(7) 0.026(7) 0.086(12) 0.026(7) 0.017(8) 0.007(5)
C24B 0.041(8) 0.023(7) 0.085(12) 0.005(7) 0.017(8) -0.002(5)
N25B 0.026(5) 0.023(5) 0.050(7) -0.002(5) 0.011(5) -0.001(4)
C26B 0.022(6) 0.036(7) 0.077(11) 0.000(7) 0.015(7) -0.005(5)
C31B 0.030(7) 0.032(6) 0.025(8) -0.002(6) -0.002(6) -0.008(5)
N32B 0.020(5) 0.075(7) 0.027(7) -0.026(6) 0.005(5) 0.002(5)
C33B 0.022(7) 0.098(11) 0.038(10) -0.018(8) 0.001(6) -0.010(7)
C34B 0.015(6) 0.048(7) 0.028(8) -0.002(6) -0.006(5) -0.007(5)
N35B 0.022(5) 0.038(5) 0.030(7) -0.008(5) 0.003(5) -0.004(4)
C36B 0.046(8) 0.130(13) 0.053(11) -0.048(10) 0.012(8) 0.022(8)
C2B 0.032(7) 0.034(7) 0.049(9) -0.006(6) 0.009(6) 0.003(5)
O2B 0.040(5) 0.045(5) 0.078(8) 0.008(5) 0.001(5) 0.016(4)
C3B 0.038(7) 0.040(7) 0.048(9) -0.002(6) 0.007(7) 0.024(6)
O3B 0.027(5) 0.075(7) 0.079(8) 0.021(5) 0.016(5) 0.011(4)
B1A 0.007(6) 0.032(7) 0.034(9) 0.001(6) -0.001(6) 0.005(5)
C51A 0.012(5) 0.037(6) 0.009(6) -0.005(5) -0.007(4) 0.000(4)
C52A 0.023(6) 0.032(6) 0.028(8) -0.005(5) 0.005(5) 0.007(5)
C53A 0.028(6) 0.038(7) 0.028(8) 0.006(6) 0.000(5) -0.006(5)
C54A 0.015(5) 0.037(7) 0.045(9) 0.008(6) -0.001(5) 0.004(5)
C55A 0.018(6) 0.035(7) 0.036(8) -0.010(6) 0.003(5) 0.005(5)
C56A 0.019(6) 0.027(6) 0.026(8) 0.005(5) -0.007(5) -0.003(5)
C57A 0.028(7) 0.058(9) 0.071(12) 0.016(8) 0.019(7) -0.007(6)
F1A 0.014(4) 0.067(5) 0.244(14) 0.048(7) -0.029(5) -0.005(4)
F2A 0.029(4) 0.048(4) 0.055(5) 0.007(4) 0.009(4) -0.008(3)
F3A 0.147(9) 0.076(6) 0.112(9) -0.007(6) 0.098(8) -0.032(5)
C58A 0.031(8) 0.047(8) 0.072(12) -0.014(8) 0.005(8) 0.009(6)
F4A 0.084(6) 0.070(6) 0.092(8) -0.025(5) 0.018(6) 0.018(4)
F5A 0.037(5) 0.052(5) 0.118(8) 0.003(5) -0.022(5) 0.015(4)
F6A 0.044(5) 0.029(4) 0.163(9) 0.009(5) 0.019(5) 0.009(3)
C61A 0.014(5) 0.038(6) 0.027(7) -0.006(6) 0.002(5) -0.003(5)
C62A 0.020(6) 0.038(7) 0.035(8) -0.002(6) 0.004(5) -0.001(5)
C63A 0.039(7) 0.041(7) 0.029(8) -0.016(6) 0.002(6) -0.009(5)
C64A 0.059(8) 0.051(8) 0.011(8) 0.001(6) -0.006(6) 0.010(6)
C65A 0.031(6) 0.041(7) 0.040(9) 0.016(6) 0.009(6) 0.000(5)
C66A 0.028(6) 0.024(6) 0.025(8) 0.002(5) 0.003(5) 0.008(5)
C67A 0.090(5) 0.080(4) 0.060(5) -0.047(4) 0.031(4) -0.037(4)
F7A 0.085(6) 0.076(5) 0.063(6) -0.046(4) 0.026(5) -0.037(5)
F8A 0.093(5) 0.080(5) 0.059(6) -0.054(5) 0.032(5) -0.037(5)
F9A 0.095(6) 0.087(5) 0.063(6) -0.043(5) 0.028(5) -0.031(5)
F7' 0.088(5) 0.078(5) 0.061(5) -0.045(4) 0.031(5) -0.038(4)
F8' 0.090(5) 0.080(5) 0.060(6) -0.049(4) 0.033(5) -0.037(4)
F9' 0.093(5) 0.082(4) 0.060(5) -0.046(4) 0.029(5) -0.037(4)
C68A 0.083(5) 0.070(4) 0.053(5) 0.016(4) 0.025(4) -0.008(4)
F10A 0.093(6) 0.073(5) 0.059(6) 0.014(4) 0.017(5) -0.009(6)
F11A 0.086(5) 0.074(5) 0.056(6) 0.018(5) 0.031(5) -0.009(5)
F12A 0.082(6) 0.067(5) 0.056(6) 0.015(4) 0.024(5) -0.011(5)
F10' 0.084(6) 0.071(5) 0.051(5) 0.019(4) 0.031(5) -0.010(5)
F11' 0.085(5) 0.080(5) 0.064(6) 0.026(5) 0.019(5) -0.009(5)
F12' 0.084(6) 0.063(5) 0.054(6) 0.012(4) 0.023(5) -0.014(5)
C71A 0.020(5) 0.022(6) 0.023(7) 0.004(5) 0.001(5) 0.003(4)
C72A 0.034(6) 0.026(6) 0.018(7) 0.001(5) -0.001(5) 0.000(5)
C73A 0.012(5) 0.032(6) 0.047(9) -0.005(6) -0.002(5) -0.002(5)
C74A 0.026(6) 0.017(6) 0.062(10) 0.006(6) -0.008(6) -0.009(5)
C75A 0.044(7) 0.018(6) 0.022(8) 0.008(5) 0.001(6) 0.009(5)
C76A 0.021(6) 0.018(6) 0.034(8) 0.005(5) 0.001(5) 0.008(4)
C77A 0.035(8) 0.046(8) 0.072(12) -0.002(8) 0.016(8) -0.015(6)
C78A 0.079(5) 0.045(4) 0.043(5) -0.016(3) 0.007(4) 0.007(3)
F13A 0.032(4) 0.059(5) 0.153(9) -0.021(5) 0.040(5) -0.001(3)
F14A 0.056(5) 0.083(6) 0.123(9) 0.029(6) 0.055(6) -0.001(4)
F15A 0.029(5) 0.180(10) 0.115(9) -0.060(8) 0.014(5) -0.035(5)
F16A 0.083(6) 0.052(5) 0.046(6) -0.016(4) 0.005(5) 0.014(4)
F17A 0.077(6) 0.046(5) 0.045(6) -0.019(4) 0.009(4) 0.005(4)
F18A 0.086(6) 0.044(5) 0.042(6) -0.018(4) 0.011(5) 0.002(4)
F16' 0.087(6) 0.044(4) 0.044(6) -0.014(4) 0.011(5) 0.004(4)
F17' 0.086(6) 0.055(5) 0.046(6) -0.017(4) 0.004(5) 0.021(5)
F18' 0.082(5) 0.053(5) 0.044(6) -0.018(4) 0.011(4) 0.000(4)
C81A 0.013(5) 0.025(6) 0.022(7) -0.013(5) -0.006(5) -0.005(4)
C82A 0.034(6) 0.023(6) 0.016(7) -0.004(5) 0.000(5) -0.002(5)
C83A 0.020(6) 0.032(6) 0.030(8) 0.002(6) -0.002(5) 0.007(5)
C84A 0.039(7) 0.026(6) 0.023(8) -0.003(5) -0.006(6) 0.009(5)
C85A 0.025(6) 0.024(6) 0.014(7) 0.003(5) -0.013(5) -0.008(5)
C86A 0.018(5) 0.031(6) 0.015(7) -0.002(5) -0.006(5) -0.008(4)
C87A 0.054(4) 0.056(4) 0.095(6) -0.014(4) 0.028(4) 0.010(3)
F19A 0.049(5) 0.059(5) 0.096(7) -0.014(4) 0.032(5) 0.011(4)
F20A 0.056(5) 0.060(5) 0.098(7) -0.020(4) 0.029(5) 0.008(4)
F21A 0.052(5) 0.060(6) 0.099(6) -0.011(4) 0.025(4) 0.006(4)
F19' 0.062(5) 0.059(5) 0.095(6) -0.013(5) 0.032(4) 0.019(4)
F20' 0.057(5) 0.054(5) 0.094(7) -0.017(4) 0.023(5) 0.014(4)
F21' 0.053(5) 0.062(6) 0.099(7) -0.013(5) 0.027(5) 0.007(4)
C88A 0.050(4) 0.041(3) 0.035(4) 0.001(3) 0.004(3) -0.014(3)
F22A 0.055(5) 0.042(4) 0.036(5) 0.004(4) 0.004(5) -0.014(4)
F23A 0.053(5) 0.045(4) 0.036(5) -0.001(4) 0.005(4) -0.019(4)
F24A 0.049(4) 0.043(5) 0.036(5) -0.001(4) 0.006(4) -0.016(4)
F22' 0.049(5) 0.041(3) 0.036(5) 0.004(4) 0.004(5) -0.016(3)
F23' 0.053(5) 0.042(5) 0.035(5) 0.004(4) 0.003(4) -0.018(4)
F24' 0.051(4) 0.045(5) 0.037(5) 0.002(5) 0.006(4) -0.011(4)
B1B 0.018(6) 0.013(6) 0.028(9) -0.004(5) 0.009(6) 0.000(4)
C51B 0.012(5) 0.023(6) 0.027(7) 0.007(5) 0.002(5) 0.000(4)
C52B 0.026(6) 0.026(6) 0.018(7) 0.003(5) -0.002(5) 0.000(4)
C53B 0.027(6) 0.012(5) 0.025(8) -0.007(5) 0.000(5) -0.002(4)
C54B 0.027(6) 0.027(6) 0.019(7) -0.004(5) -0.002(5) 0.004(5)
C55B 0.031(6) 0.017(5) 0.013(7) 0.005(5) -0.005(5) 0.001(4)
C56B 0.011(5) 0.022(6) 0.037(8) -0.004(5) 0.001(5) -0.002(4)
C57B 0.052(8) 0.031(7) 0.027(9) 0.000(6) -0.017(7) 0.002(6)
C58B 0.048(8) 0.032(7) 0.032(9) 0.013(6) 0.000(7) 0.006(6)
F1B 0.139(8) 0.051(5) 0.045(6) 0.015(4) -0.026(5) -0.054(5)
F2B 0.058(5) 0.054(5) 0.151(9) -0.060(5) -0.024(5) 0.015(4)
F3B 0.062(5) 0.034(4) 0.045(6) -0.004(4) -0.017(4) -0.002(3)
F4B 0.060(5) 0.040(4) 0.041(5) 0.020(4) -0.016(4) -0.004(3)
F5B 0.050(5) 0.055(5) 0.078(6) 0.036(4) 0.018(4) -0.006(3)
F6B 0.082(5) 0.026(4) 0.048(5) 0.002(4) -0.001(4) 0.001(3)
C61B 0.017(5) 0.022(6) 0.027(7) -0.001(5) 0.003(5) 0.008(4)
C62B 0.018(5) 0.016(5) 0.020(7) 0.001(5) -0.008(5) -0.004(4)
C63B 0.024(6) 0.032(6) 0.018(7) 0.000(5) 0.000(5) 0.012(5)
C64B 0.021(6) 0.035(7) 0.053(9) -0.016(6) 0.011(6) -0.002(5)
C65B 0.017(5) 0.019(5) 0.040(8) -0.010(5) 0.006(5) -0.005(4)
C66B 0.015(5) 0.023(6) 0.038(8) 0.002(5) 0.004(5) 0.004(4)
C67B 0.031(7) 0.023(6) 0.060(10) 0.001(7) 0.009(7) 0.008(5)
C68B 0.034(8) 0.045(9) 0.097(14) -0.013(9) 0.021(8) -0.015(6)
F7B 0.061(5) 0.032(4) 0.114(7) 0.022(4) 0.043(5) 0.017(3)
F8B 0.133(8) 0.042(5) 0.074(7) -0.033(5) 0.002(6) 0.013(5)
F9B 0.035(4) 0.045(4) 0.150(9) -0.002(5) 0.036(5) 0.019(3)
F10B 0.039(4) 0.050(5) 0.130(8) -0.024(5) 0.034(5) -0.017(3)
F11B 0.074(6) 0.053(5) 0.154(10) 0.008(6) 0.038(6) -0.018(4)
F12B 0.108(8) 0.133(8) 0.164(11) -0.119(9) 0.082(8) -0.097(7)
C71B 0.027(6) 0.013(5) 0.028(8) 0.005(5) 0.000(5) 0.004(4)
C72B 0.018(5) 0.016(5) 0.040(8) 0.009(5) 0.005(5) 0.007(4)
C73B 0.025(6) 0.015(5) 0.027(8) 0.000(5) 0.002(5) -0.002(4)
C74B 0.022(6) 0.020(5) 0.030(8) 0.003(5) 0.009(5) 0.003(4)
C75B 0.016(5) 0.021(6) 0.034(8) 0.000(5) -0.007(5) 0.001(4)
C76B 0.016(5) 0.017(5) 0.034(8) -0.001(5) -0.005(5) -0.001(4)
C77B 0.035(7) 0.026(7) 0.036(9) -0.015(6) -0.012(6) -0.003(5)
C78B 0.018(6) 0.027(6) 0.046(9) -0.009(6) -0.001(6) 0.002(5)
F13B 0.039(4) 0.124(7) 0.073(7) -0.026(5) 0.007(4) -0.043(4)
F14B 0.044(4) 0.056(5) 0.105(7) -0.054(5) -0.027(4) 0.014(3)
F15B 0.080(6) 0.058(5) 0.050(6) 0.002(4) -0.025(4) 0.000(4)
F16B 0.029(4) 0.043(4) 0.048(5) -0.008(3) 0.011(3) 0.009(3)
F17B 0.021(4) 0.042(4) 0.093(6) -0.025(4) -0.001(4) 0.007(3)
F18B 0.043(4) 0.055(4) 0.041(5) 0.021(4) 0.002(4) 0.026(3)
C81B 0.020(5) 0.014(5) 0.019(7) -0.002(5) 0.007(5) 0.000(4)
C82B 0.024(6) 0.023(6) 0.042(8) 0.005(5) 0.006(6) 0.008(5)
C83B 0.027(6) 0.025(6) 0.040(9) 0.000(6) 0.014(6) -0.001(5)
C84B 0.043(8) 0.023(6) 0.050(9) -0.001(6) 0.031(7) 0.002(5)
C85B 0.044(7) 0.009(5) 0.023(8) -0.001(5) 0.008(6) 0.006(5)
C86B 0.021(5) 0.017(5) 0.019(7) -0.008(5) -0.005(5) -0.001(4)
C87B 0.034(7) 0.037(8) 0.078(12) 0.010(8) 0.031(8) 0.010(6)
C88B 0.062(9) 0.030(7) 0.032(9) -0.004(6) 0.000(7) -0.009(6)
F19B 0.068(5) 0.065(5) 0.060(6) 0.015(4) 0.003(5) 0.035(4)
F20B 0.068(5) 0.048(4) 0.041(5) 0.008(4) -0.021(4) -0.012(4)
F21B 0.081(5) 0.037(4) 0.054(6) 0.022(4) -0.003(4) -0.012(4)
F22B 0.042(4) 0.060(5) 0.093(7) 0.021(4) 0.038(5) 0.003(3)
F23B 0.027(4) 0.046(4) 0.104(7) 0.020(4) 0.017(4) 0.012(3)
F24B 0.030(4) 0.068(5) 0.089(7) -0.021(5) 0.001(4) -0.005(3)
C1AB 0.084(10) 0.084(10) 0.084(10) -0.001(2) 0.011(2) 0.002(2)
Cl1A 0.062(10) 0.114(14) 0.038(11) 0.051(11) -0.018(8) 0.018(10)
Cl1B 0.106(10) 0.107(10) 0.108(10) -0.001(2) 0.013(2) 0.001(2)
Cl2A 0.034(10) 0.26(3) 0.15(2) 0.17(2) 0.024(13) 0.016(13)
Cl2B 0.040(10) 0.102(15) 0.16(2) -0.044(16) -0.002(12) -0.017(10)

loop_
_atom_type_symbol
_atom_type_description
_atom_type_scat_dispersion_real
_atom_type_scat_dispersion_imag
_atom_type_scat_source
C C 0.0033 0.0016 'International Tables Vol C Tables 4.2.6.8 and 6.1.1.4'
H H 0.0000 0.0000 'International Tables Vol C Tables 4.2.6.8 and 6.1.1.4'
B B 0.0013 0.0007 'International Tables Vol C Tables 4.2.6.8 and 6.1.1.4'
N N 0.0061 0.0033 'International Tables Vol C Tables 4.2.6.8 and 6.1.1.4'
O O 0.0106 0.0060 'International Tables Vol C Tables 4.2.6.8 and 6.1.1.4'
F F 0.0171 0.0103 'International Tables Vol C Tables 4.2.6.8 and 6.1.1.4'
Rh Rh -1.1178 0.9187 'International Tables Vol C Tables 4.2.6.8 and 6.1.1.4'
Cl Cl 0.1484 0.1585 'International Tables Vol C Tables 4.2.6.8 and 6.1.1.4'

loop_
_geom_angle_atom_site_label_1
_geom_angle_atom_site_label_2
_geom_angle_atom_site_label_3
_geom_angle
_geom_angle_site_symmetry_1
_geom_angle_site_symmetry_3
_geom_angle_publ_flag
C2A Rh1A C3A 85.5(5) . . ?
C2A Rh1A N12A 94.2(4) . . ?
C3A Rh1A N12A 178.8(5) . . ?
C2A Rh1A N22A 172.4(5) . . ?
C3A Rh1A N22A 93.7(4) . . ?
N12A Rh1A N22A 86.8(3) . . ?
O1A C1A C11A 105.9(8) . . ?
O1A C1A C31A 108.9(7) . . ?
C11A C1A C31A 108.2(8) . . ?
O1A C1A C21A 109.2(8) . . ?
C11A C1A C21A 114.4(8) . . ?
C31A C1A C21A 110.1(8) . . ?
N12A C11A N15A 110.6(8) . . ?
N12A C11A C1A 127.5(9) . . ?
N15A C11A C1A 121.8(8) . . ?
C11A N12A C13A 104.8(8) . . ?
C11A N12A Rh1A 129.2(7) . . ?
C13A N12A Rh1A 124.4(7) . . ?
C14A C13A N12A 108.7(8) . . ?
C13A C14A N15A 108.4(9) . . ?
C11A N15A C14A 107.4(8) . . ?
C11A N15A C16A 129.9(8) . . ?
C14A N15A C16A 122.5(9) . . ?
N22A C21A N25A 110.4(8) . . ?
N22A C21A C1A 127.9(8) . . ?
N25A C21A C1A 121.3(8) . . ?
C21A N22A C23A 106.7(8) . . ?
C21A N22A Rh1A 129.8(7) . . ?
C23A N22A Rh1A 122.5(6) . . ?
C24A C23A N22A 108.3(9) . . ?
C23A C24A N25A 108.0(9) . . ?
C24A N25A C21A 106.5(8) . . ?
C24A N25A C26A 124.2(8) . . ?
C21A N25A C26A 129.2(8) . . ?
N32A C31A N35A 111.9(10) . . ?
N32A C31A C1A 124.4(10) . . ?
N35A C31A C1A 123.7(8) . . ?
C31A N32A C33A 104.2(9) . . ?
C34A C33A N32A 112.0(10) . . ?
C33A C34A N35A 105.4(11) . . ?
C31A N35A C34A 106.4(8) . . ?
C31A N35A C36A 129.9(10) . . ?
C34A N35A C36A 123.7(10) . . ?
O2A C2A Rh1A 176.7(12) . . ?
O3A C3A Rh1A 177.9(9) . . ?
C2B Rh1B C3B 86.1(5) . . ?
C2B Rh1B N22B 93.1(4) . . ?
C3B Rh1B N22B 174.9(5) . . ?
C2B Rh1B N12B 178.7(5) . . ?
C3B Rh1B N12B 94.3(4) . . ?
N22B Rh1B N12B 86.4(3) . . ?
O1B C1B C21B 108.3(8) . . ?
O1B C1B C11B 108.2(7) . . ?
C21B C1B C11B 113.9(8) . . ?
O1B C1B C31B 108.8(7) . . ?
C21B C1B C31B 108.5(8) . . ?
C11B C1B C31B 109.0(8) . . ?
N12B C11B N15B 110.0(8) . . ?
N12B C11B C1B 128.7(9) . . ?
N15B C11B C1B 121.2(8) . . ?
C11B N12B C13B 106.1(8) . . ?
C11B N12B Rh1B 129.6(6) . . ?
C13B N12B Rh1B 123.1(6) . . ?
C14B C13B N12B 110.0(8) . . ?
C13B C14B N15B 106.0(9) . . ?
C11B N15B C14B 108.0(8) . . ?
C11B N15B C16B 130.2(8) . . ?
C14B N15B C16B 121.9(9) . . ?
N22B C21B N25B 111.1(8) . . ?
N22B C21B C1B 127.0(8) . . ?
N25B C21B C1B 121.7(8) . . ?
C21B N22B C23B 104.8(8) . . ?
C21B N22B Rh1B 131.3(7) . . ?
C23B N22B Rh1B 123.3(7) . . ?
C24B C23B N22B 109.7(10) . . ?
C23B C24B N25B 107.2(10) . . ?
C21B N25B C24B 107.2(8) . . ?
C21B N25B C26B 130.1(8) . . ?
C24B N25B C26B 122.7(8) . . ?
N32B C31B N35B 111.9(10) . . ?
N32B C31B C1B 124.2(9) . . ?
N35B C31B C1B 123.9(10) . . ?
C31B N32B C33B 106.2(9) . . ?
C31B N32B C36B 128.5(10) . . ?
C33B N32B C36B 125.3(11) . . ?
C34B C33B N32B 107.9(12) . . ?
C33B C34B N35B 109.5(10) . . ?
C31B N35B C34B 104.5(9) . . ?
O2B C2B Rh1B 177.9(11) . . ?
O3B C3B Rh1B 179.1(12) . . ?
C51A B1A C61A 106.9(9) . . ?
C51A B1A C81A 113.1(8) . . ?
C61A B1A C81A 111.4(8) . . ?
C51A B1A C71A 113.5(8) . . ?
C61A B1A C71A 110.3(8) . . ?
C81A B1A C71A 101.8(8) . . ?
C52A C51A C56A 116.0(8) . . ?
C52A C51A B1A 122.8(9) . . ?
C56A C51A B1A 121.0(8) . . ?
C53A C52A C51A 122.5(9) . . ?
C52A C53A C54A 121.3(9) . . ?
C52A C53A C57A 121.4(10) . . ?
C54A C53A C57A 117.3(9) . . ?
C55A C54A C53A 118.0(9) . . ?
C54A C55A C56A 121.0(9) . . ?
C54A C55A C58A 118.8(9) . . ?
C56A C55A C58A 120.2(9) . . ?
C55A C56A C51A 121.2(9) . . ?
F1A C57A F2A 107.4(12) . . ?
F1A C57A F3A 104.9(10) . . ?
F2A C57A F3A 102.8(10) . . ?
F1A C57A C53A 115.3(11) . . ?
F2A C57A C53A 115.1(9) . . ?
F3A C57A C53A 110.2(12) . . ?
F6A C58A F5A 107.4(12) . . ?
F6A C58A F4A 107.0(11) . . ?
F5A C58A F4A 103.3(9) . . ?
F6A C58A C55A 114.9(9) . . ?
F5A C58A C55A 112.8(11) . . ?
F4A C58A C55A 110.6(12) . . ?
C66A C61A C62A 115.5(10) . . ?
C66A C61A B1A 123.2(9) . . ?
C62A C61A B1A 121.0(9) . . ?
C63A C62A C61A 122.3(10) . . ?
C64A C63A C62A 120.1(10) . . ?
C64A C63A C67A 118.8(10) . . ?
C62A C63A C67A 121.1(10) . . ?
C63A C64A C65A 118.7(11) . . ?
C66A C65A C64A 120.7(10) . . ?
C66A C65A C68A 121.3(10) . . ?
C64A C65A C68A 118.0(10) . . ?
C65A C66A C61A 122.6(10) . . ?
F8A C67A F7A 107.9(4) . . ?
F8A C67A F9A 106.6(4) . . ?
F7A C67A F9A 106.1(4) . . ?
F8A C67A C63A 114.3(8) . . ?
F7A C67A C63A 113.3(10) . . ?
F9A C67A C63A 108.1(9) . . ?
F12A C68A F10' 119.0(12) . . ?
F12A C68A F11A 108.3(4) . . ?
F10' C68A F11A 73.6(6) . . ?
F12A C68A F12' 26.9(8) . . ?
F10' C68A F12' 106.9(4) . . ?
F11A C68A F12' 130.7(9) . . ?
F12A C68A F10A 107.2(4) . . ?
F10' C68A F10A 32.3(6) . . ?
F11A C68A F10A 105.8(4) . . ?
F12' C68A F10A 85.1(9) . . ?
F12A C68A F11' 78.7(8) . . ?
F10' C68A F11' 106.6(4) . . ?
F11A C68A F11' 36.7(6) . . ?
F12' C68A F11' 105.3(4) . . ?
F10A C68A F11' 136.7(8) . . ?
F12A C68A C65A 115.0(10) . . ?
F10' C68A C65A 119.6(9) . . ?
F11A C68A C65A 112.8(8) . . ?
F12' C68A C65A 109.0(9) . . ?
F10A C68A C65A 107.2(10) . . ?
F11' C68A C65A 108.5(9) . . ?
C72A C71A C76A 115.9(9) . . ?
C72A C71A B1A 119.8(8) . . ?
C76A C71A B1A 123.9(8) . . ?
C73A C72A C71A 121.7(10) . . ?
C72A C73A C74A 122.4(9) . . ?
C72A C73A C77A 120.5(10) . . ?
C74A C73A C77A 117.1(10) . . ?
C75A C74A C73A 116.2(10) . . ?
C76A C75A C74A 120.7(10) . . ?
C76A C75A C78A 120.7(9) . . ?
C74A C75A C78A 118.6(10) . . ?
C75A C76A C71A 123.0(9) . . ?
F13A C77A F15A 108.9(12) . . ?
F13A C77A F14A 104.9(11) . . ?
F15A C77A F14A 104.1(10) . . ?
F13A C77A C73A 113.0(10) . . ?
F15A C77A C73A 115.0(11) . . ?
F14A C77A C73A 110.0(11) . . ?
F18A C78A F16A 108.6(4) . . ?
F18A C78A F16' 131.5(8) . . ?
F16A C78A F16' 45.9(5) . . ?
F18A C78A F17' 60.6(6) . . ?
F16A C78A F17' 136.5(8) . . ?
F16' C78A F17' 106.7(4) . . ?
F18A C78A F17A 107.4(4) . . ?
F16A C78A F17A 106.7(4) . . ?
F16' C78A F17A 62.3(5) . . ?
F17' C78A F17A 50.1(5) . . ?
F18A C78A F18' 47.5(5) . . ?
F16A C78A F18' 64.8(5) . . ?
F16' C78A F18' 105.2(4) . . ?
F17' C78A F18' 105.1(4) . . ?
F17A C78A F18' 136.8(8) . . ?
F18A C78A C75A 114.2(8) . . ?
F16A C78A C75A 109.3(8) . . ?
F16' C78A C75A 113.5(8) . . ?
F17' C78A C75A 113.3(8) . . ?
F17A C78A C75A 110.4(8) . . ?
F18' C78A C75A 112.3(8) . . ?
C86A C81A C82A 116.2(9) . . ?
C86A C81A B1A 122.4(8) . . ?
C82A C81A B1A 121.0(8) . . ?
C83A C82A C81A 121.3(9) . . ?
C84A C83A C82A 122.1(9) . . ?
C84A C83A C87A 118.8(9) . . ?
C82A C83A C87A 119.1(9) . . ?
C83A C84A C85A 117.9(10) . . ?
C84A C85A C86A 120.1(9) . . ?
C84A C85A C88A 118.9(9) . . ?
C86A C85A C88A 121.0(9) . . ?
C81A C86A C85A 122.5(9) . . ?
F20A C87A F21' 124.2(13) . . ?
F20A C87A F19' 79.5(9) . . ?
F21' C87A F19' 107.2(4) . . ?
F20A C87A F19A 108.9(8) . . ?
F21' C87A F19A 80.4(8) . . ?
F19' C87A F19A 32.0(7) . . ?
F20A C87A F21A 108.9(8) . . ?
F21' C87A F21A 26.4(7) . . ?
F19' C87A F21A 129.2(10) . . ?
F19A C87A F21A 106.1(4) . . ?
F20A C87A F20' 27.6(8) . . ?
F21' C87A F20' 104.4(8) . . ?
F19' C87A F20' 104.2(8) . . ?
F19A C87A F20' 128.8(12) . . ?
F21A C87A F20' 83.7(10) . . ?
F20A C87A C83A 109.6(10) . . ?
F21' C87A C83A 116.7(11) . . ?
F19' C87A C83A 113.3(9) . . ?
F19A C87A C83A 112.8(11) . . ?
F21A C87A C83A 110.3(10) . . ?
F20' C87A C83A 109.8(9) . . ?
F22A C88A F24' 123.1(13) . . ?
F22A C88A F23A 108.1(12) . . ?
F24' C88A F23A 82.3(10) . . ?
F22A C88A F22' 22.3(9) . . ?
F24' C88A F22' 106.8(10) . . ?
F23A C88A F22' 124.3(14) . . ?
F22A C88A F23' 86.4(11) . . ?
F24' C88A F23' 106.8(10) . . ?
F23A C88A F23' 26.4(8) . . ?
F22' C88A F23' 106.6(11) . . ?
F22A C88A F24A 105.7(10) . . ?
F24' C88A F24A 23.4(8) . . ?
F23A C88A F24A 103.1(10) . . ?
F22' C88A F24A 86.2(10) . . ?
F23' C88A F24A 124.7(13) . . ?
F22A C88A C85A 114.1(12) . . ?
F24' C88A C85A 111.4(11) . . ?
F23A C88A C85A 113.6(10) . . ?
F22' C88A C85A 113.3(11) . . ?
F23' C88A C85A 111.6(10) . . ?
F24A C88A C85A 111.5(11) . . ?
C51B B1B C71B 110.6(8) . . ?
C51B B1B C61B 103.7(7) . . ?
C71B B1B C61B 115.5(8) . . ?
C51B B1B C81B 111.3(8) . . ?
C71B B1B C81B 104.3(7) . . ?
C61B B1B C81B 111.5(8) . . ?
C56B C51B C52B 115.0(10) . . ?
C56B C51B B1B 122.7(9) . . ?
C52B C51B B1B 122.1(9) . . ?
C53B C52B C51B 122.8(9) . . ?
C52B C53B C54B 120.7(9) . . ?
C52B C53B C57B 119.9(9) . . ?
C54B C53B C57B 119.4(10) . . ?
C55B C54B C53B 117.6(10) . . ?
C54B C55B C56B 120.4(9) . . ?
C54B C55B C58B 119.3(10) . . ?
C56B C55B C58B 120.2(10) . . ?
C51B C56B C55B 123.5(9) . . ?
F3B C57B F1B 106.8(10) . . ?
F3B C57B F2B 107.0(10) . . ?
F1B C57B F2B 104.8(10) . . ?
F3B C57B C53B 115.5(9) . . ?
F1B C57B C53B 112.2(10) . . ?
F2B C57B C53B 109.9(10) . . ?
F4B C58B F5B 107.5(9) . . ?
F4B C58B F6B 106.5(9) . . ?
F5B C58B F6B 104.1(9) . . ?
F4B C58B C55B 114.7(10) . . ?
F5B C58B C55B 111.9(9) . . ?
F6B C58B C55B 111.4(9) . . ?
C66B C61B C62B 116.0(8) . . ?
C66B C61B B1B 123.7(8) . . ?
C62B C61B B1B 120.0(8) . . ?
C61B C62B C63B 122.1(8) . . ?
C62B C63B C64B 120.7(9) . . ?
C62B C63B C67B 119.5(9) . . ?
C64B C63B C67B 119.7(8) . . ?
C65B C64B C63B 117.6(9) . . ?
C64B C65B C66B 121.0(9) . . ?
C64B C65B C68B 120.3(9) . . ?
C66B C65B C68B 118.5(9) . . ?
C61B C66B C65B 122.4(9) . . ?
F7B C67B F9B 105.8(10) . . ?
F7B C67B F8B 105.2(10) . . ?
F9B C67B F8B 107.5(10) . . ?
F7B C67B C63B 112.9(9) . . ?
F9B C67B C63B 112.8(9) . . ?
F8B C67B C63B 112.2(10) . . ?
F12B C68B F10B 110.5(13) . . ?
F12B C68B F11B 103.1(12) . . ?
F10B C68B F11B 101.3(10) . . ?
F12B C68B C65B 115.9(11) . . ?
F10B C68B C65B 113.6(10) . . ?
F11B C68B C65B 110.9(12) . . ?
C72B C71B C76B 114.9(9) . . ?
C72B C71B B1B 125.1(9) . . ?
C76B C71B B1B 119.7(9) . . ?
C73B C72B C71B 122.4(9) . . ?
C72B C73B C74B 120.2(10) . . ?
C72B C73B C77B 119.2(9) . . ?
C74B C73B C77B 120.5(9) . . ?
C75B C74B C73B 118.4(9) . . ?
C76B C75B C74B 121.1(9) . . ?
C76B C75B C78B 118.7(10) . . ?
C74B C75B C78B 120.0(9) . . ?
C75B C76B C71B 123.0(10) . . ?
F14B C77B F13B 108.1(9) . . ?
F14B C77B F15B 105.9(10) . . ?
F13B C77B F15B 104.1(10) . . ?
F14B C77B C73B 113.8(9) . . ?
F13B C77B C73B 113.9(10) . . ?
F15B C77B C73B 110.2(9) . . ?
F18B C78B F17B 107.7(10) . . ?
F18B C78B F16B 107.6(8) . . ?
F17B C78B F16B 105.0(8) . . ?
F18B C78B C75B 113.8(8) . . ?
F17B C78B C75B 111.2(8) . . ?
F16B C78B C75B 111.1(10) . . ?
C86B C81B C82B 116.1(9) . . ?
C86B C81B B1B 122.8(9) . . ?
C82B C81B B1B 121.0(9) . . ?
C83B C82B C81B 122.7(10) . . ?
C82B C83B C84B 119.6(10) . . ?
C82B C83B C87B 120.0(11) . . ?
C84B C83B C87B 120.4(10) . . ?
C85B C84B C83B 119.8(10) . . ?
C84B C85B C86B 120.1(10) . . ?
C84B C85B C88B 121.8(10) . . ?
C86B C85B C88B 118.0(10) . . ?
C81B C86B C85B 121.7(9) . . ?
F22B C87B F23B 107.3(8) . . ?
F22B C87B F24B 105.8(10) . . ?
F23B C87B F24B 105.3(12) . . ?
F22B C87B C83B 113.5(12) . . ?
F23B C87B C83B 113.4(10) . . ?
F24B C87B C83B 111.0(9) . . ?
F21B C88B F20B 105.5(10) . . ?
F21B C88B F19B 106.0(9) . . ?
F20B C88B F19B 104.9(11) . . ?
F21B C88B C85B 114.1(11) . . ?
F20B C88B C85B 112.9(10) . . ?
F19B C88B C85B 112.6(10) . . ?
Cl2A C1AB Cl1A 23.8(6) . . ?
Cl2A C1AB Cl1B 136.4(8) . . ?
Cl1A C1AB Cl1B 116.5(4) . . ?
Cl2A C1AB Cl2B 116.2(4) . . ?
Cl1A C1AB Cl2B 97.9(8) . . ?
Cl1B C1AB Cl2B 20.4(9) . . ?

loop_
_geom_bond_atom_site_label_1
_geom_bond_atom_site_label_2
_geom_bond_distance
_geom_bond_site_symmetry_2
_geom_bond_publ_flag
Rh1A C2A 1.839(11) . ?
Rh1A C3A 1.851(13) . ?
Rh1A N12A 2.048(9) . ?
Rh1A N22A 2.072(7) . ?
C1A O1A 1.425(11) . ?
C1A C11A 1.519(12) . ?
C1A C31A 1.517(14) . ?
C1A C21A 1.520(13) . ?
C11A N12A 1.343(11) . ?
C11A N15A 1.342(12) . ?
N12A C13A 1.413(12) . ?
C13A C14A 1.322(14) . ?
C14A N15A 1.363(12) . ?
N15A C16A 1.465(12) . ?
C21A N22A 1.305(11) . ?
C21A N25A 1.367(11) . ?
N22A C23A 1.384(12) . ?
C23A C24A 1.341(13) . ?
C24A N25A 1.354(12) . ?
N25A C26A 1.468(11) . ?
C31A N32A 1.320(11) . ?
C31A N35A 1.357(13) . ?
N32A C33A 1.359(13) . ?
C33A C34A 1.343(13) . ?
C34A N35A 1.373(13) . ?
N35A C36A 1.452(11) . ?
C2A O2A 1.131(11) . ?
C3A O3A 1.152(12) . ?
Rh1B C2B 1.835(12) . ?
Rh1B C3B 1.836(12) . ?
Rh1B N22B 2.057(8) . ?
Rh1B N12B 2.058(8) . ?
C1B O1B 1.407(10) . ?
C1B C21B 1.527(13) . ?
C1B C11B 1.525(12) . ?
C1B C31B 1.536(14) . ?
C11B N12B 1.328(11) . ?
C11B N15B 1.345(12) . ?
N12B C13B 1.377(11) . ?
C13B C14B 1.338(13) . ?
C14B N15B 1.377(11) . ?
N15B C16B 1.470(11) . ?
C21B N22B 1.327(11) . ?
C21B N25B 1.347(11) . ?
N22B C23B 1.397(12) . ?
C23B C24B 1.332(14) . ?
C24B N25B 1.365(13) . ?
N25B C26B 1.469(11) . ?
C31B N32B 1.334(13) . ?
C31B N35B 1.331(12) . ?
N32B C33B 1.340(14) . ?
N32B C36B 1.469(12) . ?
C33B C34B 1.342(14) . ?
C34B N35B 1.357(13) . ?
C2B O2B 1.145(12) . ?
C3B O3B 1.150(12) . ?
B1A C51A 1.628(13) . ?
B1A C61A 1.631(16) . ?
B1A C81A 1.641(15) . ?
B1A C71A 1.654(15) . ?
C51A C52A 1.398(13) . ?
C51A C56A 1.423(13) . ?
C52A C53A 1.367(13) . ?
C53A C54A 1.399(13) . ?
C53A C57A 1.474(14) . ?
C54A C55A 1.382(13) . ?
C55A C56A 1.393(12) . ?
C55A C58A 1.485(15) . ?
C57A F1A 1.314(14) . ?
C57A F2A 1.318(13) . ?
C57A F3A 1.355(15) . ?
C58A F6A 1.292(13) . ?
C58A F5A 1.331(14) . ?
C58A F4A 1.350(14) . ?
C61A C66A 1.391(13) . ?
C61A C62A 1.410(14) . ?
C62A C63A 1.392(15) . ?
C63A C64A 1.370(14) . ?
C63A C67A 1.496(12) . ?
C64A C65A 1.397(15) . ?
C65A C66A 1.370(15) . ?
C65A C68A 1.507(12) . ?
C67A F8A 1.323(4) . ?
C67A F7A 1.330(4) . ?
C67A F9A 1.341(4) . ?
C68A F12A 1.320(4) . ?
C68A F10' 1.328(4) . ?
C68A F11A 1.332(4) . ?
C68A F12' 1.338(4) . ?
C68A F10A 1.340(4) . ?
C68A F11' 1.341(4) . ?
C71A C72A 1.376(12) . ?
C71A C76A 1.403(13) . ?
C72A C73A 1.369(14) . ?
C73A C74A 1.404(14) . ?
C73A C77A 1.516(14) . ?
C74A C75A 1.389(13) . ?
C75A C76A 1.370(14) . ?
C75A C78A 1.496(11) . ?
C77A F13A 1.298(13) . ?
C77A F15A 1.303(16) . ?
C77A F14A 1.340(15) . ?
C78A F18A 1.319(4) . ?
C78A F16A 1.325(4) . ?
C78A F16' 1.334(4) . ?
C78A F17' 1.335(4) . ?
C78A F17A 1.337(4) . ?
C78A F18' 1.349(4) . ?
C81A C86A 1.385(13) . ?
C81A C82A 1.405(12) . ?
C82A C83A 1.376(13) . ?
C83A C84A 1.373(13) . ?
C83A C87A 1.542(13) . ?
C84A C85A 1.391(12) . ?
C85A C86A 1.392(13) . ?
C85A C88A 1.492(13) . ?
C87A F20A 1.293(14) . ?
C87A F21' 1.327(4) . ?
C87A F19' 1.331(4) . ?
C87A F19A 1.335(4) . ?
C87A F21A 1.337(4) . ?
C87A F20' 1.381(15) . ?
C88A F22A 1.325(13) . ?
C88A F24' 1.330(13) . ?
C88A F23A 1.336(13) . ?
C88A F22' 1.334(13) . ?
C88A F23' 1.335(13) . ?
C88A F24A 1.364(13) . ?
B1B C51B 1.619(16) . ?
B1B C71B 1.630(14) . ?
B1B C61B 1.651(13) . ?
B1B C81B 1.659(13) . ?
C51B C56B 1.390(13) . ?
C51B C52B 1.397(13) . ?
C52B C53B 1.383(14) . ?
C53B C54B 1.403(13) . ?
C53B C57B 1.493(14) . ?
C54B C55B 1.380(13) . ?
C55B C56B 1.391(14) . ?
C55B C58B 1.495(13) . ?
C57B F3B 1.305(13) . ?
C57B F1B 1.324(12) . ?
C57B F2B 1.333(12) . ?
C58B F4B 1.309(13) . ?
C58B F5B 1.342(11) . ?
C58B F6B 1.361(12) . ?
C61B C66B 1.384(12) . ?
C61B C62B 1.391(12) . ?
C62B C63B 1.391(12) . ?
C63B C64B 1.393(13) . ?
C63B C67B 1.494(13) . ?
C64B C65B 1.377(12) . ?
C65B C66B 1.391(12) . ?
C65B C68B 1.467(14) . ?
C67B F7B 1.301(12) . ?
C67B F9B 1.326(12) . ?
C67B F8B 1.329(14) . ?
C68B F12B 1.260(16) . ?
C68B F10B 1.337(12) . ?
C68B F11B 1.393(17) . ?
C71B C72B 1.405(14) . ?
C71B C76B 1.409(12) . ?
C72B C73B 1.389(12) . ?
C73B C74B 1.397(13) . ?
C73B C77B 1.502(15) . ?
C74B C75B 1.371(14) . ?
C75B C76B 1.368(12) . ?
C75B C78B 1.504(13) . ?
C77B F14B 1.298(11) . ?
C77B F13B 1.306(11) . ?
C77B F15B 1.328(13) . ?
C78B F18B 1.302(12) . ?
C78B F17B 1.339(11) . ?
C78B F16B 1.338(11) . ?
C81B C86B 1.373(13) . ?
C81B C82B 1.421(13) . ?
C82B C83B 1.370(13) . ?
C83B C84B 1.384(16) . ?
C83B C87B 1.467(15) . ?
C84B C85B 1.371(14) . ?
C85B C86B 1.411(12) . ?
C85B C88B 1.480(16) . ?
C87B F22B 1.325(12) . ?
C87B F23B 1.334(12) . ?
C87B F24B 1.364(14) . ?
C88B F21B 1.329(12) . ?
C88B F20B 1.334(13) . ?
C88B F19B 1.359(12) . ?
C1AB Cl2A 1.717(4) . ?
C1AB Cl1A 1.718(4) . ?
C1AB Cl1B 1.718(4) . ?
C1AB Cl2B 1.721(4) . ?
